data_4116082
loop_
_publ_author_name
'Natalia V. Kaminskaia'
'Bernhard Spingler'
'Stephen J. Lippard'

_publ_section_title
;
 Hydrolysis of \b-Lactam Antibiotics Catalyzed by Dinuclear Zinc(II)
 Complexes: Functional Mimics of Metallo-\b-lactamases
;
_journal_name_full 'Journal of the American Chemical Society'
_journal_page_first 6411
_journal_page_last 6422
_journal_paper_doi 10.1021/ja993704l
_journal_volume 122
_journal_year 2000
_chemical_formula_sum 'C20 H38 N6 O8 Zn2'
_chemical_formula_weight 621.30
_chemical_name_systematic
; 
 ? 
;
_space_group_IT_number 14
_symmetry_cell_setting monoclinic
_symmetry_space_group_name_Hall '-P 2ybc'
_symmetry_space_group_name_H-M 'P 1 21/c 1'
_atom_sites_solution_hydrogens geom
_atom_sites_solution_primary direct
_atom_sites_solution_secondary difmap
_audit_creation_method SHELXL-97
_cell_angle_alpha 90.00
_cell_angle_beta 97.2980(10)
_cell_angle_gamma 90.00
_cell_formula_units_Z 4
_cell_length_a 10.4432(4)
_cell_length_b 8.7916(4)
_cell_length_c 29.4646(12)
_cell_measurement_temperature 188(2)
_cell_volume 2683.30(19)
_computing_cell_refinement 'Bruker SMART'
_computing_data_collection 'Bruker SMART'
_computing_data_reduction 'Bruker SHELXTL'
_computing_molecular_graphics 'Bruker SHELXTL'
_computing_publication_material 'Bruker SHELXTL'
_computing_structure_refinement 'SHELXL-97 (Sheldrick, 1997)'
_computing_structure_solution 'SHELXS-97 (Sheldrick, 1990)'
_diffrn_ambient_temperature 188(2)
_diffrn_measured_fraction_theta_full 0.939
_diffrn_measured_fraction_theta_max 0.939
_diffrn_measurement_device_type 'CCD area detector'
_diffrn_measurement_method 'phi and omega scans'
_diffrn_radiation_monochromator graphite
_diffrn_radiation_source 'fine-focus sealed tube'
_diffrn_radiation_type MoK\a
_diffrn_radiation_wavelength 0.71073
_diffrn_reflns_av_R_equivalents 0.0533
_diffrn_reflns_av_sigmaI/netI 0.0741
_diffrn_reflns_limit_h_max 13
_diffrn_reflns_limit_h_min -13
_diffrn_reflns_limit_k_max 6
_diffrn_reflns_limit_k_min -11
_diffrn_reflns_limit_l_max 39
_diffrn_reflns_limit_l_min -37
_diffrn_reflns_number 16394
_diffrn_reflns_theta_full 28.30
_diffrn_reflns_theta_max 28.30
_diffrn_reflns_theta_min 1.97
_exptl_absorpt_coefficient_mu 1.841
_exptl_absorpt_correction_T_max 1.000000
_exptl_absorpt_correction_T_min 0.686937
_exptl_absorpt_correction_type SADABS
_exptl_crystal_colour colorless
_exptl_crystal_density_diffrn 1.538
_exptl_crystal_description plate
_exptl_crystal_F_000 1296
_exptl_crystal_size_max 0.20
_exptl_crystal_size_mid 0.15
_exptl_crystal_size_min 0.05
_refine_diff_density_max 0.436
_refine_diff_density_min -0.598
_refine_diff_density_rms 0.086
_refine_ls_extinction_method none
_refine_ls_goodness_of_fit_ref 0.844
_refine_ls_hydrogen_treatment mixed
_refine_ls_matrix_type full
_refine_ls_number_parameters 333
_refine_ls_number_reflns 6257
_refine_ls_number_restraints 0
_refine_ls_restrained_S_all 0.844
_refine_ls_R_factor_all 0.0809
_refine_ls_R_factor_gt 0.0433
_refine_ls_shift/su_max 0.010
_refine_ls_shift/su_mean 0.000
_refine_ls_structure_factor_coef Fsqd
_refine_ls_weighting_details 'calc w=1/[\s^2^(Fo^2^)+(0.1000P)^2^+0.0000P] where P=(Fo^2^+2Fc^2^)/3'
_refine_ls_weighting_scheme calc
_refine_ls_wR_factor_gt 0.1209
_refine_ls_wR_factor_ref 0.1382
_reflns_number_gt 4193
_reflns_number_total 6257
_reflns_threshold_expression >2sigma(I)
_cod_data_source_file ja993704l_1.cif
_cod_data_source_block '[Zn2L1(OMe)(NO3)2'
_cod_database_code 4116082

loop_
_symmetry_equiv_pos_as_xyz
'x, y, z'
'-x, y+1/2, -z+1/2'
'-x, -y, -z'
'x, -y-1/2, z-1/2'

loop_
_atom_site_label
_atom_site_type_symbol
_atom_site_fract_x
_atom_site_fract_y
_atom_site_fract_z
_atom_site_U_iso_or_equiv
_atom_site_adp_type
_atom_site_occupancy
_atom_site_symmetry_multiplicity
_atom_site_calc_flag
_atom_site_refinement_flags
Zn1 Zn 0.94085(4) 0.84649(5) 0.128766(14) 0.02496(14) Uani 1 1 d .
Zn2 Zn 0.68473(4) 0.72101(5) 0.076903(14) 0.02271(13) Uani 1 1 d .
N1 N 0.9975(3) 1.0423(4) 0.09362(11) 0.0305(8) Uani 1 1 d .
N2 N 0.9708(3) 0.9935(4) 0.18830(11) 0.0327(8) Uani 1 1 d .
N3 N 0.4906(3) 0.7973(4) 0.07793(11) 0.0263(7) Uani 1 1 d .
N4 N 0.6266(3) 0.5337(4) 0.11567(12) 0.0305(8) Uani 1 1 d .
N5 N 0.6766(3) 0.7259(4) -0.01387(11) 0.0321(8) Uani 1 1 d .
N6 N 1.1076(4) 0.6276(5) 0.16176(12) 0.0391(9) Uani 1 1 d .
O1 O 0.7456(2) 0.8766(3) 0.12748(9) 0.0243(6) Uani 1 1 d .
O2 O 0.6855(4) 0.7181(4) -0.05478(10) 0.0508(9) Uani 1 1 d .
O3 O 0.6534(3) 0.6091(3) 0.00892(10) 0.0352(7) Uani 1 1 d .
O4 O 0.6885(3) 0.8515(3) 0.00736(10) 0.0364(7) Uani 1 1 d .
O5 O 0.8740(3) 0.7010(3) 0.08080(9) 0.0300(6) Uani 1 1 d .
O6 O 1.1321(3) 0.7439(4) 0.13791(10) 0.0401(8) Uani 1 1 d .
O7 O 1.1853(4) 0.5247(4) 0.16861(12) 0.0594(10) Uani 1 1 d .
O8 O 1.0012(3) 0.6288(4) 0.17704(11) 0.0508(9) Uani 1 1 d .
C1 C 1.0951(5) 1.0024(6) 0.06326(16) 0.0442(11) Uani 1 1 d .
H1A H 1.1207 1.0942 0.0479 0.066 Uiso 1 1 calc R
H1B H 1.0582 0.9286 0.0403 0.066 Uiso 1 1 calc R
H1C H 1.1709 0.9579 0.0815 0.066 Uiso 1 1 calc R
C2 C 0.8841(4) 1.1075(5) 0.06508(15) 0.0346(10) Uani 1 1 d .
H2A H 0.9085 1.2035 0.0516 0.052 Uiso 1 1 calc R
H2B H 0.8152 1.1263 0.0841 0.052 Uiso 1 1 calc R
H2C H 0.8534 1.0358 0.0406 0.052 Uiso 1 1 calc R
C3 C 1.0519(5) 1.1511(6) 0.12931(16) 0.0425(11) Uani 1 1 d .
H3A H 1.0506 1.2549 0.1163 0.051 Uiso 1 1 calc R
H3B H 1.1428 1.1239 0.1399 0.051 Uiso 1 1 calc R
C4 C 0.9736(4) 1.1480(5) 0.16974(15) 0.0382(10) Uani 1 1 d .
H4A H 1.0128 1.2182 0.1939 0.046 Uiso 1 1 calc R
H4B H 0.8844 1.1828 0.1596 0.046 Uiso 1 1 calc R
C5 C 1.0925(4) 0.9593(7) 0.21884(16) 0.0509(14) Uani 1 1 d .
H5A H 1.1055 1.0356 0.2432 0.076 Uiso 1 1 calc R
H5B H 1.1655 0.9618 0.2010 0.076 Uiso 1 1 calc R
H5C H 1.0863 0.8581 0.2323 0.076 Uiso 1 1 calc R
C6 C 0.8616(4) 0.9694(5) 0.21664(13) 0.0341(10) Uani 1 1 d .
H6A H 0.8571 0.8597 0.2238 0.041 Uiso 1 1 calc R
H6B H 0.8826 1.0244 0.2460 0.041 Uiso 1 1 calc R
C7 C 0.7302(4) 1.0202(5) 0.19501(12) 0.0272(8) Uani 1 1 d .
C8 C 0.6565(4) 1.1159(5) 0.21938(13) 0.0321(9) Uani 1 1 d .
H8A H 0.6935 1.1528 0.2484 0.038 Uiso 1 1 calc R
C9 C 0.5322(4) 1.1589(5) 0.20284(14) 0.0324(9) Uani 1 1 d .
C10 C 0.4536(5) 1.2620(6) 0.23050(17) 0.0491(13) Uani 1 1 d .
H10A H 0.5045 1.2864 0.2599 0.074 Uiso 1 1 calc R
H10B H 0.3741 1.2097 0.2360 0.074 Uiso 1 1 calc R
H10C H 0.4317 1.3561 0.2134 0.074 Uiso 1 1 calc R
C11 C 0.4812(4) 1.1042(5) 0.16023(14) 0.0282(8) Uani 1 1 d .
H11A H 0.3954 1.1314 0.1484 0.034 Uiso 1 1 calc R
C12 C 0.5506(4) 1.0113(4) 0.13417(13) 0.0254(8) Uani 1 1 d .
C13 C 0.6781(4) 0.9675(4) 0.15171(12) 0.0231(8) Uani 1 1 d .
C14 C 0.4914(4) 0.9643(5) 0.08687(14) 0.0292(9) Uani 1 1 d .
H14A H 0.4013 1.0017 0.0819 0.035 Uiso 1 1 calc R
H14B H 0.5392 1.0151 0.0642 0.035 Uiso 1 1 calc R
C15 C 0.4062(4) 0.7708(6) 0.03389(15) 0.0402(11) Uani 1 1 d .
H15A H 0.3175 0.8007 0.0372 0.060 Uiso 1 1 calc R
H15B H 0.4082 0.6627 0.0259 0.060 Uiso 1 1 calc R
H15C H 0.4375 0.8315 0.0097 0.060 Uiso 1 1 calc R
C16 C 0.4427(4) 0.7084(5) 0.11503(16) 0.0342(10) Uani 1 1 d .
H16A H 0.3473 0.7138 0.1119 0.041 Uiso 1 1 calc R
H16B H 0.4772 0.7521 0.1451 0.041 Uiso 1 1 calc R
C17 C 0.4850(4) 0.5432(5) 0.11264(16) 0.0351(10) Uani 1 1 d .
H17A H 0.4551 0.4851 0.1381 0.042 Uiso 1 1 calc R
H17B H 0.4454 0.4975 0.0835 0.042 Uiso 1 1 calc R
C18 C 0.6868(5) 0.5445(6) 0.16397(16) 0.0492(13) Uani 1 1 d .
H18A H 0.6611 0.4564 0.1811 0.074 Uiso 1 1 calc R
H18B H 0.6580 0.6380 0.1777 0.074 Uiso 1 1 calc R
H18C H 0.7809 0.5461 0.1651 0.074 Uiso 1 1 calc R
C19 C 0.6669(5) 0.3898(5) 0.09628(19) 0.0522(14) Uani 1 1 d .
H19A H 0.6404 0.3044 0.1143 0.078 Uiso 1 1 calc R
H19B H 0.7610 0.3889 0.0970 0.078 Uiso 1 1 calc R
H19C H 0.6262 0.3802 0.0646 0.078 Uiso 1 1 calc R
C20 C 0.9456(5) 0.6095(6) 0.05392(17) 0.0459(12) Uani 1 1 d .
H20A H 1.0380 0.6238 0.0638 0.069 Uiso 1 1 calc R
H20B H 0.9257 0.6386 0.0217 0.069 Uiso 1 1 calc R
H20C H 0.9229 0.5024 0.0576 0.069 Uiso 1 1 calc R

loop_
_atom_site_aniso_label
_atom_site_aniso_U_11
_atom_site_aniso_U_22
_atom_site_aniso_U_33
_atom_site_aniso_U_23
_atom_site_aniso_U_13
_atom_site_aniso_U_12
Zn1 0.0185(2) 0.0305(3) 0.0255(2) -0.00107(19) 0.00142(16) 0.00073(18)
Zn2 0.0216(2) 0.0219(2) 0.0246(2) -0.00179(18) 0.00274(16) -0.00130(18)
N1 0.0226(17) 0.0346(19) 0.0353(18) -0.0045(15) 0.0076(14) -0.0034(14)
N2 0.0231(17) 0.047(2) 0.0270(17) -0.0067(16) -0.0008(13) -0.0006(16)
N3 0.0216(16) 0.0248(17) 0.0312(17) -0.0011(14) -0.0020(13) -0.0028(13)
N4 0.0321(19) 0.0224(17) 0.0383(19) 0.0001(14) 0.0091(15) 0.0006(14)
N5 0.0308(19) 0.036(2) 0.0285(18) -0.0041(16) 0.0013(14) -0.0068(16)
N6 0.032(2) 0.054(3) 0.0307(19) 0.0048(17) 0.0020(16) 0.0094(18)
O1 0.0169(13) 0.0273(15) 0.0283(13) -0.0074(11) 0.0016(10) 0.0034(11)
O2 0.072(3) 0.057(2) 0.0234(15) -0.0074(15) 0.0077(15) -0.0219(19)
O3 0.0405(18) 0.0307(16) 0.0355(16) -0.0011(13) 0.0085(13) -0.0106(13)
O4 0.0408(18) 0.0332(17) 0.0336(15) -0.0052(13) -0.0012(13) -0.0058(14)
O5 0.0248(14) 0.0350(16) 0.0312(15) -0.0079(12) 0.0073(11) 0.0054(12)
O6 0.0299(16) 0.048(2) 0.0422(18) 0.0034(15) 0.0046(13) 0.0056(14)
O7 0.059(2) 0.062(2) 0.057(2) 0.0098(19) 0.0027(18) 0.032(2)
O8 0.0340(18) 0.075(3) 0.0448(19) 0.0125(17) 0.0088(15) 0.0035(17)
C1 0.041(3) 0.043(3) 0.052(3) -0.003(2) 0.019(2) -0.008(2)
C2 0.038(2) 0.026(2) 0.041(2) 0.0040(18) 0.0074(19) -0.0023(18)
C3 0.033(2) 0.046(3) 0.048(3) -0.010(2) 0.006(2) -0.019(2)
C4 0.036(2) 0.039(3) 0.040(2) -0.017(2) 0.0059(19) -0.012(2)
C5 0.027(2) 0.085(4) 0.038(2) -0.018(3) -0.0109(19) 0.006(2)
C6 0.037(2) 0.045(3) 0.0187(18) -0.0046(18) -0.0014(16) 0.000(2)
C7 0.026(2) 0.031(2) 0.0256(19) -0.0003(16) 0.0051(15) -0.0030(17)
C8 0.045(3) 0.028(2) 0.0243(19) -0.0040(16) 0.0115(18) -0.0052(19)
C9 0.037(2) 0.027(2) 0.036(2) -0.0001(18) 0.0176(18) 0.0045(18)
C10 0.061(3) 0.048(3) 0.044(3) -0.006(2) 0.027(2) 0.007(2)
C11 0.023(2) 0.027(2) 0.036(2) 0.0024(17) 0.0091(16) 0.0030(16)
C12 0.025(2) 0.0214(19) 0.031(2) -0.0007(15) 0.0055(15) -0.0027(16)
C13 0.026(2) 0.0177(18) 0.0263(19) 0.0014(15) 0.0075(15) -0.0008(15)
C14 0.022(2) 0.029(2) 0.036(2) -0.0034(17) 0.0011(16) 0.0039(16)
C15 0.029(2) 0.044(3) 0.044(3) -0.017(2) -0.0082(19) 0.004(2)
C16 0.023(2) 0.030(2) 0.052(3) 0.000(2) 0.0138(18) -0.0071(17)
C17 0.031(2) 0.027(2) 0.047(3) 0.0010(19) 0.0037(19) -0.0097(18)
C18 0.050(3) 0.056(3) 0.040(2) 0.018(2) 0.001(2) -0.010(2)
C19 0.066(4) 0.021(2) 0.076(4) 0.004(2) 0.034(3) 0.007(2)
C20 0.040(3) 0.048(3) 0.053(3) -0.018(2) 0.018(2) 0.010(2)

loop_
_atom_type_symbol
_atom_type_description
_atom_type_scat_dispersion_real
_atom_type_scat_dispersion_imag
_atom_type_scat_source
C C 0.0033 0.0016 'International Tables Vol C Tables 4.2.6.8 and 6.1.1.4'
H H 0.0000 0.0000 'International Tables Vol C Tables 4.2.6.8 and 6.1.1.4'
N N 0.0061 0.0033 'International Tables Vol C Tables 4.2.6.8 and 6.1.1.4'
O O 0.0106 0.0060 'International Tables Vol C Tables 4.2.6.8 and 6.1.1.4'
Zn Zn 0.2839 1.4301 'International Tables Vol C Tables 4.2.6.8 and 6.1.1.4'

loop_
_geom_angle_atom_site_label_1
_geom_angle_atom_site_label_2
_geom_angle_atom_site_label_3
_geom_angle
O5 Zn1 O1 79.01(10)
O5 Zn1 N1 105.74(12)
O1 Zn1 N1 102.90(12)
O5 Zn1 N2 165.88(12)
O1 Zn1 N2 88.78(11)
N1 Zn1 N2 83.75(13)
O5 Zn1 O6 93.21(11)
O1 Zn1 O6 161.79(12)
N1 Zn1 O6 95.04(12)
N2 Zn1 O6 96.37(12)
O5 Zn1 O8 87.14(12)
O1 Zn1 O8 107.27(11)
N1 Zn1 O8 148.98(12)
N2 Zn1 O8 89.77(13)
O6 Zn1 O8 55.48(11)
O5 Zn1 Zn2 37.96(8)
O1 Zn1 Zn2 41.05(7)
N1 Zn1 Zn2 108.80(9)
N2 Zn1 Zn2 129.45(9)
O6 Zn1 Zn2 129.23(9)
O8 Zn1 Zn2 98.73(8)
O5 Zn2 O1 78.63(10)
O5 Zn2 N4 104.52(13)
O1 Zn2 N4 101.96(12)
O5 Zn2 N3 166.24(12)
O1 Zn2 N3 89.28(11)
N4 Zn2 N3 84.26(13)
O5 Zn2 O3 92.57(11)
O1 Zn2 O3 160.57(11)
N4 Zn2 O3 96.98(12)
N3 Zn2 O3 96.91(12)
O5 Zn2 O4 88.10(11)
O1 Zn2 O4 105.55(10)
N4 Zn2 O4 151.52(12)
N3 Zn2 O4 88.85(12)
O3 Zn2 O4 56.42(10)
O5 Zn2 Zn1 37.84(8)
O1 Zn2 Zn1 40.79(7)
N4 Zn2 Zn1 107.21(9)
N3 Zn2 Zn1 129.75(9)
O3 Zn2 Zn1 128.34(8)
O4 Zn2 Zn1 98.43(7)
C2 N1 C3 111.2(3)
C2 N1 C1 108.1(3)
C3 N1 C1 110.5(3)
C2 N1 Zn1 109.7(2)
C3 N1 Zn1 106.4(3)
C1 N1 Zn1 110.9(3)
C4 N2 C5 110.8(4)
C4 N2 C6 112.8(3)
C5 N2 C6 106.5(3)
C4 N2 Zn1 105.0(2)
C5 N2 Zn1 113.1(3)
C6 N2 Zn1 108.8(2)
C16 N3 C14 112.6(3)
C16 N3 C15 110.0(3)
C14 N3 C15 107.3(3)
C16 N3 Zn2 104.7(2)
C14 N3 Zn2 109.1(2)
C15 N3 Zn2 113.3(3)
C19 N4 C17 111.1(4)
C19 N4 C18 108.7(4)
C17 N4 C18 110.7(3)
C19 N4 Zn2 109.9(3)
C17 N4 Zn2 106.0(2)
C18 N4 Zn2 110.5(3)
O2 N5 O3 121.4(4)
O2 N5 O4 121.4(4)
O3 N5 O4 117.2(3)
O7 N6 O8 123.4(4)
O7 N6 O6 120.6(4)
O8 N6 O6 116.0(4)
C13 O1 Zn1 131.3(2)
C13 O1 Zn2 130.5(2)
Zn1 O1 Zn2 98.16(10)
N5 O3 Zn2 95.9(2)
N5 O4 Zn2 89.6(2)
C20 O5 Zn1 127.6(3)
C20 O5 Zn2 128.2(3)
Zn1 O5 Zn2 104.20(12)
N6 O6 Zn1 98.9(2)
N6 O8 Zn1 88.4(2)
N1 C3 C4 110.3(3)
N2 C4 C3 110.2(4)
C7 C6 N2 115.8(3)
C8 C7 C13 119.4(4)
C8 C7 C6 119.5(3)
C13 C7 C6 121.0(4)
C9 C8 C7 122.5(4)
C8 C9 C11 117.4(4)
C8 C9 C10 121.3(4)
C11 C9 C10 121.3(4)
C9 C11 C12 122.6(4)
C11 C12 C13 119.4(3)
C11 C12 C14 119.4(3)
C13 C12 C14 121.2(3)
O1 C13 C7 121.1(3)
O1 C13 C12 120.3(3)
C7 C13 C12 118.7(3)
N3 C14 C12 115.2(3)
N3 C16 C17 110.0(3)
N4 C17 C16 110.3(3)

loop_
_geom_bond_atom_site_label_1
_geom_bond_atom_site_label_2
_geom_bond_distance
Zn1 O5 1.968(3)
Zn1 O1 2.052(3)
Zn1 N1 2.131(3)
Zn1 N2 2.169(3)
Zn1 O6 2.177(3)
Zn1 O8 2.420(3)
Zn1 Zn2 3.1093(6)
Zn2 O5 1.973(3)
Zn2 O1 2.063(2)
Zn2 N4 2.136(3)
Zn2 N3 2.139(3)
Zn2 O3 2.218(3)
Zn2 O4 2.353(3)
N1 C2 1.478(5)
N1 C3 1.480(5)
N1 C1 1.481(5)
N2 C4 1.466(6)
N2 C5 1.492(5)
N2 C6 1.511(5)
N3 C16 1.482(5)
N3 C14 1.491(5)
N3 C15 1.491(5)
N4 C19 1.472(5)
N4 C17 1.473(5)
N4 C18 1.484(6)
N5 O2 1.223(4)
N5 O3 1.267(4)
N5 O4 1.267(4)
N6 O7 1.215(5)
N6 O8 1.251(5)
N6 O6 1.285(5)
O1 C13 1.332(4)
O5 C20 1.409(5)
C3 C4 1.528(6)
C6 C7 1.505(6)
C7 C8 1.398(5)
C7 C13 1.401(5)
C8 C9 1.381(6)
C9 C11 1.386(6)
C9 C10 1.526(6)
C11 C12 1.387(5)
C12 C13 1.419(5)
C12 C14 1.509(5)
C16 C17 1.523(6)
